data_4350098
loop_
_publ_author_name
'Kani\<zaj, Lidija'
'Andro\<s Dubraja, Lidija'
'Tori\'c, Filip'
'Paji\'c, Damir'
'Mol\<canov, Kre\<simir'
'Wenger, Emmanuel'
'Juri\'c, Marijana'

_publ_section_title
;
 Dimensionality controlled by light exposure: 1D versus 3D oxalate-bridged
 [CuFe] coordination polymers based on an [Fe(C2O4)3]3&#x2212;
 metallotecton
;
_journal_issue 11
_journal_name_full 'Inorganic Chemistry Frontiers'
_journal_page_first 3327
_journal_paper_doi 10.1039/C9QI00926D
_journal_volume 6
_journal_year 2019
_chemical_formula_sum 'C36 H24 Cu Fe2 N6 O13'
_chemical_formula_weight 923.85
_space_group_crystal_system cubic
_space_group_IT_number 213
_space_group_name_Hall 'P 4bd 2ab 3'
_space_group_name_H-M_alt 'P 41 3 2'
_atom_sites_solution_hydrogens geom
_audit_creation_method SHELXL-2017/1
_audit_update_record
;
2019-07-11 deposited with the CCDC.	2019-09-25 downloaded from the CCDC.
;
_cell_angle_alpha 90
_cell_angle_beta 90
_cell_angle_gamma 90
_cell_formula_units_Z 4
_cell_length_a 15.3810(3)
_cell_length_b 15.3810(3)
_cell_length_c 15.3810(3)
_cell_measurement_reflns_used 2665
_cell_measurement_temperature 293(2)
_cell_measurement_theta_max 75.6687
_cell_measurement_theta_min 2.8717
_cell_volume 3638.76(12)
_computing_structure_refinement 'SHELXL-2017/1 (Sheldrick, 2017)'
_diffrn_ambient_temperature 293(2)
_diffrn_measured_fraction_theta_full 1.000
_diffrn_measured_fraction_theta_max 0.989
_diffrn_radiation_type CuK\a
_diffrn_radiation_wavelength 1.54179
_diffrn_reflns_av_R_equivalents 0.0277
_diffrn_reflns_av_unetI/netI 0.0237
_diffrn_reflns_Laue_measured_fraction_full 1.000
_diffrn_reflns_Laue_measured_fraction_max 0.989
_diffrn_reflns_limit_h_max 13
_diffrn_reflns_limit_h_min -19
_diffrn_reflns_limit_k_max 16
_diffrn_reflns_limit_k_min -11
_diffrn_reflns_limit_l_max 14
_diffrn_reflns_limit_l_min -10
_diffrn_reflns_number 4988
_diffrn_reflns_point_group_measured_fraction_full 1.000
_diffrn_reflns_point_group_measured_fraction_max 0.988
_diffrn_reflns_theta_full 67.680
_diffrn_reflns_theta_max 75.760
_diffrn_reflns_theta_min 4.065
_exptl_absorpt_coefficient_mu 7.663
_exptl_crystal_colour red
_exptl_crystal_density_diffrn 1.686
_exptl_crystal_description prism
_exptl_crystal_F_000 1868
_refine_diff_density_max 0.359
_refine_diff_density_min -0.529
_refine_diff_density_rms 0.080
_refine_ls_abs_structure_details
;
 Refined as an inversion twin.
;
_refine_ls_abs_structure_Flack 0.414(16)
_refine_ls_extinction_method none
_refine_ls_goodness_of_fit_ref 1.116
_refine_ls_hydrogen_treatment constr
_refine_ls_matrix_type full
_refine_ls_number_parameters 91
_refine_ls_number_reflns 1267
_refine_ls_number_restraints 0
_refine_ls_restrained_S_all 1.116
_refine_ls_R_factor_all 0.0502
_refine_ls_R_factor_gt 0.0467
_refine_ls_shift/su_max 0.000
_refine_ls_shift/su_mean 0.000
_refine_ls_structure_factor_coef Fsqd
_refine_ls_weighting_details 'w=1/[\s^2^(Fo^2^)+(0.0779P)^2^+3.4080P] where P=(Fo^2^+2Fc^2^)/3'
_refine_ls_weighting_scheme calc
_refine_ls_wR_factor_gt 0.1364
_refine_ls_wR_factor_ref 0.1405
_reflns_Friedel_coverage 0.578
_reflns_Friedel_fraction_full 1.000
_reflns_Friedel_fraction_max 0.985
_reflns_number_gt 1184
_reflns_number_total 1267
_reflns_threshold_expression 'I > 2\s(I)'
_cod_data_source_file c9qi00926d2.cif
_cod_data_source_block shelx_CCDC1
_cod_original_cell_volume 3638.8(2)
_cod_database_code 4350098
_shelx_shelxl_version_number 2017/1
_shelx_space_group_comment
;
The symmetry employed for this shelxl refinement is uniquely defined
by the following loop, which should always be used as a source of
symmetry information in preference to the above space-group names.
They are only intended as comments.
;

loop_
_space_group_symop_operation_xyz
'x, y, z'
'x+1/2, -y+1/2, -z'
'-x+1/2, -y, z+1/2'
'-x, y+1/2, -z+1/2'
'-y+1/4, x+3/4, z+1/4'
'y+3/4, x+1/4, -z+1/4'
'y+1/4, -x+1/4, z+3/4'
'-y+3/4, -x+3/4, -z+3/4'
'y, z, x'
'-y+1/2, -z, x+1/2'
'y+1/2, -z+1/2, -x'
'-y, z+1/2, -x+1/2'
'-z+1/4, y+3/4, x+1/4'
'-z+3/4, -y+3/4, -x+3/4'
'z+1/4, -y+1/4, x+3/4'
'z+3/4, y+1/4, -x+1/4'
'z, x, y'
'-z, x+1/2, -y+1/2'
'-z+1/2, -x, y+1/2'
'z+1/2, -x+1/2, -y'
'-x+3/4, -z+3/4, -y+3/4'
'-x+1/4, z+3/4, y+1/4'
'x+1/4, -z+1/4, y+3/4'
'x+3/4, z+1/4, -y+1/4'

loop_
_atom_site_label
_atom_site_type_symbol
_atom_site_fract_x
_atom_site_fract_y
_atom_site_fract_z
_atom_site_U_iso_or_equiv
_atom_site_adp_type
_atom_site_occupancy
_atom_site_site_symmetry_order
_atom_site_calc_flag
_atom_site_refinement_flags_posn
_atom_site_refinement_flags_adp
_atom_site_refinement_flags_occupancy
C1 C 0.4420(4) 0.3080(4) 0.875000 0.0481(19) Uani 1 2 d S T P
C2 C 0.5138(4) 0.2362(4) 0.875000 0.0439(17) Uani 1 2 d S T P
C3 C 0.1214(4) 0.4329(4) 0.4396(3) 0.0453(12) Uani 1 1 d . . .
H3 H 0.121126 0.489540 0.460647 0.054 Uiso 1 1 calc R U .
C4 C 0.1187(5) 0.4194(5) 0.3513(3) 0.0579(16) Uani 1 1 d . . .
H4 H 0.116548 0.466415 0.313408 0.069 Uiso 1 1 calc R U .
C5 C 0.1192(5) 0.3353(5) 0.3191(4) 0.0592(17) Uani 1 1 d . . .
H5 H 0.117498 0.325357 0.259500 0.071 Uiso 1 1 calc R U .
C6 C 0.1223(4) 0.2658(4) 0.3771(4) 0.0498(14) Uani 1 1 d . . .
H6 H 0.122972 0.208850 0.356868 0.060 Uiso 1 1 calc R U .
C7 C 0.1244(3) 0.2830(3) 0.4657(3) 0.0344(10) Uani 1 1 d . . .
Cu1 Cu 0.125000 0.375000 0.625000 0.0290(4) Uani 1 6 d S T P
Fe1 Fe 0.35341(6) 0.14659(6) 0.85341(6) 0.0455(5) Uani 1 3 d S T P
N1 N 0.1245(3) 0.3658(3) 0.4971(2) 0.0315(8) Uani 1 1 d . . .
O1 O 0.3664(3) 0.2832(3) 0.8599(3) 0.0554(11) Uani 1 1 d . . .
O2 O 0.4897(3) 0.1600(3) 0.8658(3) 0.0514(10) Uani 1 1 d . . .
O3 O 0.375000 0.375000 0.375000 0.34(3) Uani 1 6 d S T P

loop_
_atom_site_aniso_label
_atom_site_aniso_U_11
_atom_site_aniso_U_22
_atom_site_aniso_U_33
_atom_site_aniso_U_23
_atom_site_aniso_U_13
_atom_site_aniso_U_12
C1 0.049(3) 0.049(3) 0.046(4) 0.003(3) 0.003(3) 0.013(4)
C2 0.047(3) 0.047(3) 0.039(4) 0.003(2) 0.003(2) 0.010(3)
C3 0.054(3) 0.050(3) 0.032(2) 0.006(2) -0.002(2) 0.005(3)
C4 0.067(4) 0.078(4) 0.028(3) 0.012(3) -0.002(3) 0.000(3)
C5 0.062(4) 0.089(5) 0.027(3) -0.008(3) -0.002(2) 0.000(3)
C6 0.043(3) 0.069(4) 0.038(3) -0.017(3) 0.001(3) -0.001(3)
C7 0.028(2) 0.044(3) 0.031(2) -0.0091(19) -0.0008(19) 0.001(2)
Cu1 0.0290(4) 0.0290(4) 0.0290(4) 0.0012(3) -0.0012(3) 0.0012(3)
Fe1 0.0455(5) 0.0455(5) 0.0455(5) 0.0013(4) -0.0013(4) 0.0013(4)
N1 0.0293(19) 0.037(2) 0.0282(17) 0.0017(16) 0.0005(15) 0.0017(16)
O1 0.039(2) 0.049(2) 0.077(3) 0.002(2) -0.005(2) 0.0061(18)
O2 0.049(2) 0.039(2) 0.066(3) -0.0022(19) 0.0019(19) 0.0082(16)
O3 0.34(3) 0.34(3) 0.34(3) -0.06(2) -0.06(2) -0.06(2)

loop_
_atom_type_symbol
_atom_type_description
_atom_type_scat_dispersion_real
_atom_type_scat_dispersion_imag
_atom_type_scat_source
C C 0.0181 0.0091 'International Tables Vol C Tables 4.2.6.8 and 6.1.1.4'
H H 0.0000 0.0000 'International Tables Vol C Tables 4.2.6.8 and 6.1.1.4'
Cu Cu -1.9646 0.5888 'International Tables Vol C Tables 4.2.6.8 and 6.1.1.4'
Fe Fe -1.1336 3.1974 'International Tables Vol C Tables 4.2.6.8 and 6.1.1.4'
N N 0.0311 0.0180 'International Tables Vol C Tables 4.2.6.8 and 6.1.1.4'
O O 0.0492 0.0322 'International Tables Vol C Tables 4.2.6.8 and 6.1.1.4'

loop_
_geom_angle_atom_site_label_1
_geom_angle_atom_site_label_2
_geom_angle_atom_site_label_3
_geom_angle
_geom_angle_site_symmetry_1
_geom_angle_site_symmetry_3
O1 C1 O1 127.4(8) 8_556 .
O1 C1 C2 116.3(4) 8_556 .
O1 C1 C2 116.3(4) . .
O2 C2 O2 125.6(7) . 8_556
O2 C2 C1 117.2(4) . .
O2 C2 C1 117.2(4) 8_556 .
N1 C3 C4 121.9(6) . .
C3 C4 C5 119.6(6) . .
C4 C5 C6 119.2(5) . .
C7 C6 C5 118.9(5) . .
N1 C7 C6 121.8(5) . .
N1 C7 C7 114.2(3) . 22_545
C6 C7 C7 124.0(4) . 22_545
N1 Cu1 N1 81.8(2) . 22_545
N1 Cu1 N1 90.7(2) . 14
N1 Cu1 N1 93.91(16) 22_545 14
N1 Cu1 N1 93.91(16) . 10_565
N1 Cu1 N1 173.9(2) 22_545 10_565
N1 Cu1 N1 81.8(2) 14 10_565
N1 Cu1 N1 173.9(2) . 6_456
N1 Cu1 N1 93.91(16) 22_545 6_456
N1 Cu1 N1 93.91(16) 14 6_456
N1 Cu1 N1 90.7(2) 10_565 6_456
N1 Cu1 N1 93.91(16) . 20_456
N1 Cu1 N1 90.7(2) 22_545 20_456
N1 Cu1 N1 173.9(2) 14 20_456
N1 Cu1 N1 93.91(16) 10_565 20_456
N1 Cu1 N1 81.8(2) 6_456 20_456
O1 Fe1 O1 97.85(15) 20_456 10_565
O1 Fe1 O1 97.86(15) 20_456 .
O1 Fe1 O1 97.85(15) 10_565 .
O1 Fe1 O2 78.79(16) 20_456 20_456
O1 Fe1 O2 92.95(18) 10_565 20_456
O1 Fe1 O2 169.05(17) . 20_456
O1 Fe1 O2 169.04(17) 20_456 10_565
O1 Fe1 O2 78.79(16) 10_565 10_565
O1 Fe1 O2 92.95(18) . 10_565
O2 Fe1 O2 90.91(17) 20_456 10_565
O1 Fe1 O2 92.95(18) 20_456 .
O1 Fe1 O2 169.04(17) 10_565 .
O1 Fe1 O2 78.79(16) . .
O2 Fe1 O2 90.91(17) 20_456 .
O2 Fe1 O2 90.91(17) 10_565 .
C3 N1 C7 118.6(4) . .
C3 N1 Cu1 126.5(4) . .
C7 N1 Cu1 114.9(3) . .
C1 O1 Fe1 113.7(4) . .
C2 O2 Fe1 113.6(4) . .

loop_
_geom_bond_atom_site_label_1
_geom_bond_atom_site_label_2
_geom_bond_distance
_geom_bond_site_symmetry_2
C1 O1 1.246(5) 8_556
C1 O1 1.246(5) .
C1 C2 1.563(11) .
C2 O2 1.238(6) .
C2 O2 1.238(6) 8_556
C3 N1 1.359(7) .
C3 C4 1.375(7) .
C4 C5 1.384(10) .
C5 C6 1.393(10) .
C6 C7 1.388(7) .
C7 N1 1.362(6) .
C7 C7 1.465(10) 22_545
Cu1 N1 1.973(4) .
Cu1 N1 1.973(4) 22_545
Cu1 N1 1.973(4) 14
Cu1 N1 1.973(4) 10_565
Cu1 N1 1.973(4) 6_456
Cu1 N1 1.973(4) 20_456
Fe1 O1 2.112(4) 20_456
Fe1 O1 2.112(4) 10_565
Fe1 O1 2.112(4) .
Fe1 O2 2.114(4) 20_456
Fe1 O2 2.114(4) 10_565
Fe1 O2 2.114(4) .
